data_1552725
loop_
_publ_author_name
'Borley, William'
'Watson, Brandon'
'Nizhnik, Yakov P.'
'Zeller, Matthias'
'Rosokha, Sergiy V.'

_publ_section_title
;
 Complexes of Diiodine with Heteroaromatic <i>N</i>-Oxides: Effects of
 Halogen-Bond Acceptors in Halogen Bonding.
;
_journal_issue 32
_journal_name_full 'The journal of physical chemistry. A'
_journal_page_first 7113
_journal_page_last 7123
_journal_paper_doi 10.1021/acs.jpca.9b05549
_journal_volume 123
_journal_year 2019
_chemical_formula_moiety 'C4 H4 N2 O, I2'
_chemical_formula_sum 'C4 H4 I2 N2 O'
_chemical_formula_weight 349.89
_space_group_crystal_system triclinic
_space_group_IT_number 2
_space_group_name_Hall '-P 1'
_space_group_name_H-M_alt 'P -1'
_atom_sites_solution_hydrogens geom
_audit_creation_method SHELXL-2018/1
_cell_angle_alpha 65.332(2)
_cell_angle_beta 81.052(3)
_cell_angle_gamma 85.766(3)
_cell_formula_units_Z 2
_cell_length_a 4.5247(3)
_cell_length_b 9.3311(7)
_cell_length_c 10.6259(8)
_cell_measurement_reflns_used 9784
_cell_measurement_temperature 150(2)
_cell_measurement_theta_max 33.1845
_cell_measurement_theta_min 3.8140
_cell_volume 402.71(5)
_computing_cell_refinement 'SAINT V8.37A (Bruker, 2016)'
_computing_data_collection 'Apex3 v2016.9-0 (Bruker, 2016)'
_computing_data_reduction 'SAINT V8.37A (Bruker, 2016)'
_computing_structure_refinement
;  
SHELXL-2018/1 (Sheldrick, 2015, 2018), 
SHELXLE Rev882 (H\"ubschle et al., 2011)
;
_computing_structure_solution 'SHELXS-97 (Sheldrick, 2008)'
_diffrn_ambient_temperature 150(2)
_diffrn_measured_fraction_theta_full 0.994
_diffrn_measured_fraction_theta_max 0.990
_diffrn_measurement_device_type 'Bruker AXS D8 Quest CMOS diffractometer'
_diffrn_measurement_method 'omega and phi scans'
_diffrn_radiation_monochromator 'Triumph curved graphite crystal'
_diffrn_radiation_type MoK\a
_diffrn_radiation_wavelength 0.71073
_diffrn_reflns_av_R_equivalents 0.0690
_diffrn_reflns_av_unetI/netI 0.0552
_diffrn_reflns_Laue_measured_fraction_full 0.994
_diffrn_reflns_Laue_measured_fraction_max 0.990
_diffrn_reflns_limit_h_max 6
_diffrn_reflns_limit_h_min -6
_diffrn_reflns_limit_k_max 14
_diffrn_reflns_limit_k_min -14
_diffrn_reflns_limit_l_max 16
_diffrn_reflns_limit_l_min -16
_diffrn_reflns_number 13548
_diffrn_reflns_point_group_measured_fraction_full 0.994
_diffrn_reflns_point_group_measured_fraction_max 0.990
_diffrn_reflns_theta_full 25.242
_diffrn_reflns_theta_max 33.173
_diffrn_reflns_theta_min 3.812
_diffrn_source 'sealed tube X-ray source'
_exptl_absorpt_coefficient_mu 7.738
_exptl_absorpt_correction_T_max 0.7465
_exptl_absorpt_correction_T_min 0.3803
_exptl_absorpt_correction_type multi-scan
_exptl_absorpt_process_details
;
 SADABS 2016/2: Krause, L., Herbst-Irmer, R., Sheldrick G.M. & Stalke D.,
 J. Appl. Cryst. 48 (2015) 3-10
;
_exptl_crystal_colour red
_exptl_crystal_density_diffrn 2.886
_exptl_crystal_description plate
_exptl_crystal_F_000 312
_exptl_crystal_size_max 0.25
_exptl_crystal_size_mid 0.20
_exptl_crystal_size_min 0.09
_refine_diff_density_max 2.011
_refine_diff_density_min -1.531
_refine_diff_density_rms 0.283
_refine_ls_extinction_coef 0.028(2)
_refine_ls_extinction_expression Fc^*^=kFc[1+0.001xFc^2^\l^3^/sin(2\q)]^-1/4^
_refine_ls_extinction_method 'SHELXL-2018/1 (Sheldrick 2018)'
_refine_ls_goodness_of_fit_ref 1.095
_refine_ls_hydrogen_treatment constr
_refine_ls_matrix_type full
_refine_ls_number_parameters 83
_refine_ls_number_reflns 3050
_refine_ls_number_restraints 0
_refine_ls_restrained_S_all 1.095
_refine_ls_R_factor_all 0.0389
_refine_ls_R_factor_gt 0.0327
_refine_ls_shift/su_max 0.003
_refine_ls_shift/su_mean 0.001
_refine_ls_structure_factor_coef Fsqd
_refine_ls_weighting_details 'w=1/[\s^2^(Fo^2^)+(0.0384P)^2^+0.3588P] where P=(Fo^2^+2Fc^2^)/3'
_refine_ls_weighting_scheme calc
_refine_ls_wR_factor_gt 0.0910
_refine_ls_wR_factor_ref 0.0951
_reflns_Friedel_coverage 0.000
_reflns_number_gt 2592
_reflns_number_total 3050
_reflns_threshold_expression 'I > 2\s(I)'
_cod_data_source_file jp9b05549_si_004.cif
_cod_data_source_block RS60_0m
_cod_database_code 1552725
_shelx_shelxl_version_number 2018/1
_shelx_space_group_comment
;
The symmetry employed for this shelxl refinement is uniquely defined
by the following loop, which should always be used as a source of
symmetry information in preference to the above space-group names.
They are only intended as comments.
;

loop_
_space_group_symop_operation_xyz
'x, y, z'
'-x, -y, -z'

loop_
_atom_site_label
_atom_site_type_symbol
_atom_site_fract_x
_atom_site_fract_y
_atom_site_fract_z
_atom_site_U_iso_or_equiv
_atom_site_adp_type
_atom_site_occupancy
_atom_site_site_symmetry_order
_atom_site_calc_flag
_atom_site_refinement_flags_posn
_atom_site_refinement_flags_adp
C1 C 0.9567(8) 0.1599(4) 0.6824(4) 0.0269(7) Uani 1 1 d . .
H1 H 0.953815 0.071338 0.660380 0.032 Uiso 1 1 calc R U
C2 C 1.1258(8) 0.1561(4) 0.7816(4) 0.0262(7) Uani 1 1 d . .
H2 H 1.229787 0.061493 0.830452 0.031 Uiso 1 1 calc R U
C3 C 0.9876(7) 0.4080(4) 0.7465(3) 0.0235(6) Uani 1 1 d . .
H3 H 0.994311 0.496244 0.768758 0.028 Uiso 1 1 calc R U
C4 C 0.8114(7) 0.4178(4) 0.6484(3) 0.0216(6) Uani 1 1 d . .
H4 H 0.702029 0.511613 0.602947 0.026 Uiso 1 1 calc R U
N1 N 0.7962(6) 0.2907(3) 0.6173(3) 0.0173(5) Uani 1 1 d . .
N2 N 1.1489(7) 0.2799(3) 0.8115(3) 0.0216(5) Uani 1 1 d . .
I1 I 0.50881(5) 0.21522(3) 0.29105(2) 0.02503(10) Uani 1 1 d . .
I2 I 0.34536(5) 0.25042(3) 0.04255(2) 0.02147(9) Uani 1 1 d . .
O1 O 0.6335(7) 0.2974(3) 0.5255(3) 0.0315(6) Uani 1 1 d . .

loop_
_atom_site_aniso_label
_atom_site_aniso_U_11
_atom_site_aniso_U_22
_atom_site_aniso_U_33
_atom_site_aniso_U_23
_atom_site_aniso_U_13
_atom_site_aniso_U_12
C1 0.0315(17) 0.0236(16) 0.0295(16) -0.0138(13) -0.0075(13) 0.0001(13)
C2 0.0264(16) 0.0238(15) 0.0277(16) -0.0089(13) -0.0090(13) 0.0042(12)
C3 0.0245(15) 0.0259(15) 0.0236(14) -0.0126(12) -0.0056(12) -0.0011(12)
C4 0.0254(15) 0.0214(14) 0.0199(13) -0.0093(11) -0.0068(11) 0.0013(11)
N1 0.0180(12) 0.0187(12) 0.0142(10) -0.0054(9) -0.0026(9) -0.0015(9)
N2 0.0222(13) 0.0230(13) 0.0212(12) -0.0086(10) -0.0103(10) 0.0024(10)
I1 0.02727(15) 0.02937(15) 0.02427(14) -0.01523(10) -0.01047(9) 0.00505(9)
I2 0.02142(14) 0.02421(14) 0.02076(13) -0.01039(9) -0.00610(9) 0.00149(9)
O1 0.0392(15) 0.0333(14) 0.0308(13) -0.0170(11) -0.0211(11) 0.0047(11)

loop_
_atom_type_symbol
_atom_type_description
_atom_type_scat_dispersion_real
_atom_type_scat_dispersion_imag
_atom_type_scat_source
C C 0.0033 0.0016 'International Tables Vol C Tables 4.2.6.8 and 6.1.1.4'
H H 0.0000 0.0000 'International Tables Vol C Tables 4.2.6.8 and 6.1.1.4'
N N 0.0061 0.0033 'International Tables Vol C Tables 4.2.6.8 and 6.1.1.4'
I I -0.4742 1.8119 'International Tables Vol C Tables 4.2.6.8 and 6.1.1.4'
O O 0.0106 0.0060 'International Tables Vol C Tables 4.2.6.8 and 6.1.1.4'

loop_
_geom_angle_atom_site_label_1
_geom_angle_atom_site_label_2
_geom_angle_atom_site_label_3
_geom_angle
N1 C1 C2 119.3(3)
N1 C1 H1 120.4
C2 C1 H1 120.4
N2 C2 C1 122.7(3)
N2 C2 H2 118.7
C1 C2 H2 118.7
N2 C3 C4 122.7(3)
N2 C3 H3 118.6
C4 C3 H3 118.6
N1 C4 C3 119.1(3)
N1 C4 H4 120.4
C3 C4 H4 120.4
O1 N1 C1 120.9(3)
O1 N1 C4 120.1(3)
C1 N1 C4 119.0(3)
C2 N2 C3 117.1(3)

loop_
_geom_bond_atom_site_label_1
_geom_bond_atom_site_label_2
_geom_bond_distance
C1 N1 1.347(4)
C1 C2 1.383(5)
C1 H1 0.9500
C2 N2 1.335(5)
C2 H2 0.9500
C3 N2 1.333(4)
C3 C4 1.378(4)
C3 H3 0.9500
C4 N1 1.366(4)
C4 H4 0.9500
N1 O1 1.290(3)
I1 I2 2.7340(3)

loop_
_geom_torsion_atom_site_label_1
_geom_torsion_atom_site_label_2
_geom_torsion_atom_site_label_3
_geom_torsion_atom_site_label_4
_geom_torsion
N1 C1 C2 N2 -3.3(6)
N2 C3 C4 N1 1.1(5)
C2 C1 N1 O1 -179.2(3)
C2 C1 N1 C4 1.8(5)
C3 C4 N1 O1 -179.8(3)
C3 C4 N1 C1 -0.8(5)
C1 C2 N2 C3 3.5(6)
C4 C3 N2 C2 -2.4(5)
